data_1558301
loop_
_publ_author_name
'Cowie, Bradley E.'
'Douair, Iskander'
'Laurent, Maron'
'Love, Jason'
'Arnold, Polly Louise'

_publ_section_title
;
 Selective Oxo Ligand Functionalisation and Substitution Reactivity in an
 Oxo/Catecholate-Bridged UIV/UIV Pacman Complex
;
_journal_name_full 'Chemical Science'
_journal_paper_doi 10.1039/D0SC02297G
_journal_year 2020
_chemical_formula_moiety 'C74 H63 N10 O2 S2 U2, 5(C5 H5 N)'
_chemical_formula_sum 'C99 H88 N15 O2 S2 U2'
_chemical_formula_weight 2060.02
_chemical_name_common 'Compound 3.5py'
_chemical_name_systematic '[{(py)U(S2)U(O2C6H4)(py)}(LA)]'
_chemical_properties_physical Air-sensitive,Moisture-sensitive
_space_group_crystal_system triclinic
_space_group_IT_number 2
_space_group_name_Hall '-P 1'
_space_group_name_H-M_alt 'P -1'
_atom_sites_solution_hydrogens geom
_audit_creation_method SHELXL-2018/3
_audit_update_record
;
2020-02-18 deposited with the CCDC.	2020-06-12 downloaded from the CCDC.
;
_cell_angle_alpha 77.6190(10)
_cell_angle_beta 85.4690(10)
_cell_angle_gamma 88.9250(10)
_cell_formula_units_Z 2
_cell_length_a 13.7332(2)
_cell_length_b 17.5327(3)
_cell_length_c 18.0598(3)
_cell_measurement_reflns_used 43178
_cell_measurement_temperature 120(1)
_cell_measurement_theta_max 27.7370
_cell_measurement_theta_min 3.2090
_cell_volume 4234.03(12)
_computing_cell_refinement 'CrysAlisPro 1.171.40.54a (Rigaku OD, 2019)'
_computing_data_collection 'CrysAlisPro 1.171.40.54a (Rigaku OD, 2019)'
_computing_data_reduction 'CrysAlisPro 1.171.40.54a (Rigaku OD, 2019)'
_computing_molecular_graphics 'Olex2 (Dolomanov et al., 2009)'
_computing_publication_material 'Olex2 (Dolomanov et al., 2009)'
_computing_structure_refinement 'SHELXL-2018/3 (Sheldrick, 2018)'
_computing_structure_solution 'SHELXL-2018/3 (Sheldrick, 2018)'
_diffrn_ambient_temperature 120(1)
_diffrn_detector 'CCD plate'
_diffrn_detector_area_resol_mean 16.1042
_diffrn_detector_type Eos
_diffrn_measured_fraction_theta_full 0.998
_diffrn_measured_fraction_theta_max 0.923
_diffrn_measurement_details
;
List of Runs (angles in degrees, time in seconds):

  # Type    Start    End  Width  t~exp~   \w     \q     \k     \f   Frames
#--------------------------------------------------------------------------
  1  \w    -35.00  54.00   1.00   25.00    --  -15.66  37.00-180.00   89
  2  \w    -42.00  52.00   1.00   25.00    --  -15.66  77.00 -30.00   94
  3  \w    -35.00  54.00   1.00   25.00    --  -15.66  37.00 -90.00   89
  4  \w    -83.00  11.00   1.00   25.00    --  -15.66 -77.00-150.00   94
  5  \w    -60.00  16.00   1.00   25.00    --  -15.66 109.00 -54.10   76
  6  \w      1.00  85.00   1.00   25.00    --   17.38  57.00  90.00   84
  7  \w     34.00  90.00   1.00   25.00    --   17.38 179.00   0.00   56
  8  \w     -9.00  85.00   1.00   25.00    --   17.38  77.00 120.00   94
  9  \w    -88.00 -34.00   1.00   25.00    --  -15.66-179.00 -30.00   54
 10  \w    -25.00  23.00   1.00   25.00    --  -15.66 -99.00 -30.00   48
 11  \w     -2.00  87.00   1.00   25.00    --   17.38  37.00 -30.00   89
 12  \w      3.00  77.00   1.00   25.00    --   17.38-135.00 134.17   74
 13  \w    -25.00  56.00   1.00   25.00    --   17.38 -99.00 -60.00   81
 14  \w    -25.00  56.00   1.00   25.00    --   17.38 -99.00-180.00   81
 15  \w    -69.00   4.00   1.00   25.00    --  -15.66 124.00 132.87   73
 16  \w    -64.00  11.00   1.00   25.00    --  -15.66 115.00 177.32   75
 17  \w    -65.00  10.00   1.00   25.00    --  -15.66 117.00 -26.25   75
 18  \w    -16.00  62.00   1.00   25.00    --   17.38-109.00  -2.05   78
 19  \w     34.00  90.00   1.00   25.00    --   17.38 179.00-180.00   56
 20  \w      1.00  85.00   1.00   25.00    --   17.38  57.00  30.00   84
 21  \w    -25.00  23.00   1.00   25.00    --  -15.66 -99.00-120.00   48
 22  \w    -68.00   5.00   1.00   25.00    --  -15.66 123.00  90.84   73
 23  \w    -52.00  87.00   1.00   25.00    --   17.38   0.00-180.00  139
 24  \w    -52.00  24.00   1.00   25.00    --   17.38   0.00-150.00   76
 25  \w     -2.00  87.00   1.00   25.00    --   17.38  37.00-120.00   89
;
_diffrn_measurement_device 'four-circle diffractometer'
_diffrn_measurement_device_type 'Xcalibur, Eos'
_diffrn_measurement_method 'phi and omega scans'
_diffrn_radiation_type MoK\a
_diffrn_radiation_wavelength 0.71073
_diffrn_reflns_av_R_equivalents 0.0937
_diffrn_reflns_av_unetI/netI 0.1665
_diffrn_reflns_Laue_measured_fraction_full 0.998
_diffrn_reflns_Laue_measured_fraction_max 0.923
_diffrn_reflns_limit_h_max 18
_diffrn_reflns_limit_h_min -18
_diffrn_reflns_limit_k_max 24
_diffrn_reflns_limit_k_min -24
_diffrn_reflns_limit_l_max 24
_diffrn_reflns_limit_l_min -24
_diffrn_reflns_number 142230
_diffrn_reflns_point_group_measured_fraction_full 0.998
_diffrn_reflns_point_group_measured_fraction_max 0.923
_diffrn_reflns_theta_full 25.242
_diffrn_reflns_theta_max 29.395
_diffrn_reflns_theta_min 2.808
_diffrn_source 'fine-focus sealed X-ray tube'
_diffrn_source_type 'Enhance (Mo) X-ray Source'
_exptl_absorpt_coefficient_mu 3.922
_exptl_absorpt_correction_T_max 1.00000
_exptl_absorpt_correction_T_min 0.88725
_exptl_absorpt_correction_type multi-scan
_exptl_absorpt_process_details
;
CrysAlisPro 1.171.40.54a (Rigaku Oxford Diffraction, 2019)
Empirical absorption correction using spherical harmonics,
 implemented in SCALE3 ABSPACK scaling algorithm.
;
_exptl_crystal_colour 'translucent orange'
_exptl_crystal_density_diffrn 1.616
_exptl_crystal_description block
_exptl_crystal_F_000 2038
_exptl_crystal_recrystallization_method 'Re-crystallisation from solvent: Pyridine/hexanes'
_exptl_crystal_size_max 0.266
_exptl_crystal_size_mid 0.101
_exptl_crystal_size_min 0.080
_refine_diff_density_max 2.757
_refine_diff_density_min -1.815
_refine_diff_density_rms 0.152
_refine_ls_extinction_method none
_refine_ls_goodness_of_fit_ref 0.765
_refine_ls_hydrogen_treatment constr
_refine_ls_matrix_type full
_refine_ls_number_parameters 1086
_refine_ls_number_reflns 58720
_refine_ls_number_restraints 21
_refine_ls_restrained_S_all 0.765
_refine_ls_R_factor_all 0.0861
_refine_ls_R_factor_gt 0.0385
_refine_ls_shift/su_max 0.001
_refine_ls_shift/su_mean 0.000
_refine_ls_structure_factor_coef Fsqd
_refine_ls_weighting_details 'w=1/[\s^2^(Fo^2^)+(0.0121P)^2^] where P=(Fo^2^+2Fc^2^)/3'
_refine_ls_weighting_scheme calc
_refine_ls_wR_factor_gt 0.0481
_refine_ls_wR_factor_ref 0.0511
_reflns_Friedel_coverage 0.000
_reflns_number_gt 33537
_reflns_number_total 58720
_reflns_threshold_expression 'I > 2\s(I)'
_twin_special_details
;
Component 2 rotated by 179.9034\% 
 around [0.00 0.71 0.71] (reciprocal) or [-0.09 0.73 0.68] (direct)
;
_cod_data_source_file d0sc02297g2.cif
_cod_data_source_block compound3
_cod_database_code 1558301
_shelx_shelxl_version_number 2018/3
_shelx_space_group_comment
;
The symmetry employed for this shelxl refinement is uniquely defined
by the following loop, which should always be used as a source of
symmetry information in preference to the above space-group names.
They are only intended as comments.
;
_oxdiff_twin_items 2
_oxdiff_twin_integration_method simultaneous

loop_
_space_group_symop_operation_xyz
'x, y, z'
'-x, -y, -z'

loop_
_atom_site_label
_atom_site_type_symbol
_atom_site_fract_x
_atom_site_fract_y
_atom_site_fract_z
_atom_site_U_iso_or_equiv
_atom_site_adp_type
_atom_site_occupancy
_atom_site_site_symmetry_order
_atom_site_calc_flag
_atom_site_refinement_flags_posn
_atom_site_refinement_flags_adp
_atom_site_refinement_flags_occupancy
_atom_site_disorder_assembly
_atom_site_disorder_group
U1 U 0.10646(2) 0.26746(2) 0.18438(2) 0.01216(6) Uani 1 1 d . . . . .
U2 U 0.38847(2) 0.17802(2) 0.27007(2) 0.01208(6) Uani 1 1 d . . . . .
S1 S 0.28893(8) 0.21408(7) 0.13866(7) 0.0151(3) Uani 1 1 d . . . . .
S2 S 0.21444(9) 0.13038(7) 0.22473(7) 0.0156(3) Uani 1 1 d . . . . .
O1 O 0.1531(2) 0.32470(18) 0.26594(18) 0.0153(8) Uani 1 1 d . . . . .
O2 O 0.3238(2) 0.26479(18) 0.32288(18) 0.0167(8) Uani 1 1 d . . . . .
N1 N 0.1677(3) 0.3989(2) 0.1025(2) 0.0130(10) Uani 1 1 d . . . . .
N2 N 0.0920(2) 0.2761(2) 0.0467(2) 0.0112(9) Uani 1 1 d . . . . .
N3 N -0.0094(3) 0.1704(2) 0.1619(2) 0.0135(10) Uani 1 1 d . . . . .
N4 N -0.0039(3) 0.2106(2) 0.3050(2) 0.0145(10) Uani 1 1 d . . . . .
N5 N 0.4930(3) 0.2991(2) 0.2113(2) 0.0136(10) Uani 1 1 d . . . . .
N6 N 0.5179(2) 0.1504(2) 0.1763(2) 0.0112(9) Uani 1 1 d . . . . .
N7 N 0.4173(2) 0.0365(2) 0.2810(2) 0.0113(9) Uani 1 1 d . . . . .
N8 N 0.3230(3) 0.0980(2) 0.3995(2) 0.0124(10) Uani 1 1 d . . . . .
N9 N -0.0476(3) 0.3525(2) 0.1665(2) 0.0188(11) Uani 1 1 d . . . . .
N10 N 0.5352(3) 0.1624(2) 0.3522(2) 0.0174(11) Uani 1 1 d . . . . .
C1 C 0.1574(3) 0.4066(3) 0.0311(3) 0.0156(13) Uani 1 1 d . . . . .
H1 H 0.173220 0.454302 -0.001206 0.019 Uiso 1 1 calc R U . . .
C2 C 0.1232(3) 0.3463(3) -0.0007(3) 0.0151(12) Uani 1 1 d . . . . .
C3 C 0.1135(3) 0.3437(3) -0.0760(3) 0.0201(14) Uani 1 1 d . . . . .
H3 H 0.129621 0.383123 -0.118368 0.024 Uiso 1 1 calc R U . . .
C4 C 0.0753(3) 0.2710(3) -0.0760(3) 0.0190(13) Uani 1 1 d . . . . .
H4 H 0.061101 0.252277 -0.118309 0.023 Uiso 1 1 calc R U . . .
C5 C 0.0624(3) 0.2316(3) -0.0003(3) 0.0116(12) Uani 1 1 d . . . . .
C6 C 0.0270(3) 0.1482(3) 0.0289(3) 0.0117(12) Uani 1 1 d . . . . .
C7 C 0.1183(3) 0.0935(3) 0.0414(3) 0.0191(14) Uani 1 1 d . . . . .
H7A H 0.155477 0.108960 0.079225 0.023 Uiso 1 1 calc R U . . .
H7B H 0.095731 0.040523 0.062022 0.023 Uiso 1 1 calc R U . . .
C8 C 0.1863(3) 0.0933(3) -0.0291(3) 0.0250(14) Uani 1 1 d . . . . .
H8A H 0.153816 0.069801 -0.063760 0.038 Uiso 1 1 calc R U . . .
H8B H 0.244119 0.063912 -0.014862 0.038 Uiso 1 1 calc R U . . .
H8C H 0.203958 0.145971 -0.053246 0.038 Uiso 1 1 calc R U . . .
C9 C -0.0324(3) 0.1230(3) -0.0305(3) 0.0183(13) Uani 1 1 d . . . . .
H9A H 0.008969 0.128106 -0.077345 0.022 Uiso 1 1 calc R U . . .
H9B H -0.048070 0.068059 -0.012778 0.022 Uiso 1 1 calc R U . . .
C10 C -0.1273(3) 0.1674(3) -0.0487(3) 0.0255(15) Uani 1 1 d . . . . .
H10A H -0.170361 0.161409 -0.003341 0.038 Uiso 1 1 calc R U . . .
H10B H -0.157932 0.146980 -0.086288 0.038 Uiso 1 1 calc R U . . .
H10C H -0.113090 0.221786 -0.067961 0.038 Uiso 1 1 calc R U . . .
C11 C -0.0318(3) 0.1364(3) 0.1050(3) 0.0137(12) Uani 1 1 d . . . . .
C12 C -0.1092(3) 0.0841(3) 0.1307(3) 0.0219(14) Uani 1 1 d . . . . .
H12 H -0.137210 0.052944 0.102442 0.026 Uiso 1 1 calc R U . . .
C13 C -0.1366(3) 0.0869(3) 0.2050(3) 0.0222(14) Uani 1 1 d . . . . .
H13 H -0.186696 0.058892 0.236261 0.027 Uiso 1 1 calc R U . . .
C14 C -0.0741(3) 0.1399(3) 0.2239(3) 0.0160(13) Uani 1 1 d . . . . .
C15 C -0.0704(3) 0.1636(3) 0.2927(3) 0.0169(14) Uani 1 1 d . . . . .
H15 H -0.117752 0.144918 0.331781 0.020 Uiso 1 1 calc R U . . .
C16 C -0.0185(4) 0.2367(3) 0.3745(3) 0.0170(14) Uani 1 1 d . . . . .
C17 C -0.1025(3) 0.2775(3) 0.3875(3) 0.0212(15) Uani 1 1 d . . . . .
H17 H -0.147919 0.286992 0.351021 0.025 Uiso 1 1 calc R U . . .
C18 C -0.1208(4) 0.3052(3) 0.4550(3) 0.0234(14) Uani 1 1 d . . . . .
H18 H -0.177324 0.333620 0.462160 0.028 Uiso 1 1 calc R U . . .
C19 C -0.0566(4) 0.2908(3) 0.5096(3) 0.0244(14) Uani 1 1 d . . . . .
H19 H -0.069930 0.308641 0.554208 0.029 Uiso 1 1 calc R U . . .
C20 C 0.0312(4) 0.2485(3) 0.4992(3) 0.0179(14) Uani 1 1 d . . . . .
C21 C 0.0981(4) 0.2329(3) 0.5544(3) 0.0210(14) Uani 1 1 d . . . . .
H21 H 0.084382 0.250341 0.599298 0.025 Uiso 1 1 calc R U . . .
C22 C 0.1852(4) 0.1923(3) 0.5453(3) 0.0190(14) Uani 1 1 d . . . . .
C23 C 0.2519(4) 0.1773(3) 0.6028(3) 0.0240(15) Uani 1 1 d . . . . .
H23 H 0.237697 0.193888 0.648022 0.029 Uiso 1 1 calc R U . . .
C24 C 0.3369(4) 0.1385(3) 0.5915(3) 0.0242(15) Uani 1 1 d . . . . .
H24 H 0.380920 0.129242 0.629080 0.029 Uiso 1 1 calc R U . . .
C25 C 0.3585(4) 0.1126(3) 0.5244(3) 0.0195(15) Uani 1 1 d . . . . .
H25 H 0.416789 0.086021 0.518207 0.023 Uiso 1 1 calc R U . . .
C26 C 0.2966(4) 0.1251(3) 0.4675(3) 0.0142(13) Uani 1 1 d . . . . .
C27 C 0.2057(3) 0.1653(3) 0.4765(3) 0.0123(13) Uani 1 1 d . . . . .
C28 C 0.1375(3) 0.1785(3) 0.4220(3) 0.0154(13) Uani 1 1 d . . . . .
H28 H 0.149471 0.158484 0.378487 0.018 Uiso 1 1 calc R U . . .
C29 C 0.0515(4) 0.2210(3) 0.4307(3) 0.0148(13) Uani 1 1 d . . . . .
C30 C 0.3398(3) 0.0227(3) 0.4079(3) 0.0193(14) Uani 1 1 d . . . . .
H30 H 0.322976 -0.009683 0.454947 0.023 Uiso 1 1 calc R U . . .
C31 C 0.3818(3) -0.0108(3) 0.3496(3) 0.0147(12) Uani 1 1 d . . . . .
C32 C 0.3976(3) -0.0892(3) 0.3485(3) 0.0197(14) Uani 1 1 d . . . . .
H32 H 0.380872 -0.131903 0.387538 0.024 Uiso 1 1 calc R U . . .
C33 C 0.4428(3) -0.0906(3) 0.2782(3) 0.0188(13) Uani 1 1 d . . . . .
H33 H 0.461903 -0.135147 0.260635 0.023 Uiso 1 1 calc R U . . .
C34 C 0.4550(3) -0.0137(3) 0.2378(3) 0.0129(12) Uani 1 1 d . . . . .
C35 C 0.4982(3) 0.0125(3) 0.1571(3) 0.0120(12) Uani 1 1 d . . . . .
C36 C 0.4146(3) 0.0250(3) 0.1020(3) 0.0148(13) Uani 1 1 d . . . . .
H36A H 0.369843 0.063964 0.115915 0.018 Uiso 1 1 calc R U . . .
H36B H 0.442857 0.045826 0.050872 0.018 Uiso 1 1 calc R U . . .
C37 C 0.3565(3) -0.0483(3) 0.1014(3) 0.0242(14) Uani 1 1 d . . . . .
H37A H 0.395941 -0.082189 0.076024 0.036 Uiso 1 1 calc R U . . .
H37B H 0.298706 -0.033817 0.075073 0.036 Uiso 1 1 calc R U . . .
H37C H 0.338445 -0.074956 0.152735 0.036 Uiso 1 1 calc R U . . .
C38 C 0.5704(3) -0.0501(3) 0.1372(3) 0.0168(13) Uani 1 1 d . . . . .
H38A H 0.534739 -0.098405 0.142217 0.020 Uiso 1 1 calc R U . . .
H38B H 0.594320 -0.033621 0.084271 0.020 Uiso 1 1 calc R U . . .
C39 C 0.6584(3) -0.0670(3) 0.1852(3) 0.0272(15) Uani 1 1 d . . . . .
H39A H 0.700113 -0.022033 0.174757 0.041 Uiso 1 1 calc R U . . .
H39B H 0.694073 -0.110777 0.172826 0.041 Uiso 1 1 calc R U . . .
H39C H 0.636172 -0.078790 0.238155 0.041 Uiso 1 1 calc R U . . .
C40 C 0.5506(3) 0.0907(3) 0.1439(3) 0.0130(12) Uani 1 1 d . . . . .
C41 C 0.6330(3) 0.1141(3) 0.0935(3) 0.0187(13) Uani 1 1 d . . . . .
H41 H 0.668197 0.083673 0.064391 0.022 Uiso 1 1 calc R U . . .
C42 C 0.6521(3) 0.1901(3) 0.0953(3) 0.0220(14) Uani 1 1 d . . . . .
H42 H 0.702853 0.220819 0.067834 0.026 Uiso 1 1 calc R U . . .
C43 C 0.5815(3) 0.2127(3) 0.1457(3) 0.0151(12) Uani 1 1 d . . . . .
C44 C 0.5671(3) 0.2845(3) 0.1665(3) 0.0164(14) Uani 1 1 d . . . . .
H44 H 0.612565 0.323846 0.147556 0.020 Uiso 1 1 calc R U . . .
C45 C 0.4970(4) 0.3699(3) 0.2365(3) 0.0146(13) Uani 1 1 d . . . . .
C46 C 0.5751(4) 0.3836(3) 0.2749(3) 0.0165(14) Uani 1 1 d . . . . .
H46 H 0.624233 0.346250 0.283349 0.020 Uiso 1 1 calc R U . . .
C47 C 0.5826(4) 0.4529(3) 0.3017(3) 0.0214(14) Uani 1 1 d . . . . .
H47 H 0.636356 0.460763 0.327424 0.026 Uiso 1 1 calc R U . . .
C48 C 0.5118(4) 0.5081(3) 0.2903(3) 0.0242(15) Uani 1 1 d . . . . .
H48 H 0.516977 0.553245 0.308985 0.029 Uiso 1 1 calc R U . . .
C49 C 0.4299(4) 0.4979(3) 0.2502(3) 0.0168(14) Uani 1 1 d . . . . .
C50 C 0.3579(4) 0.5549(3) 0.2360(3) 0.0212(14) Uani 1 1 d . . . . .
H50 H 0.363672 0.600363 0.254012 0.025 Uiso 1 1 calc R U . . .
C51 C 0.2782(4) 0.5467(3) 0.1960(3) 0.0158(13) Uani 1 1 d . . . . .
C52 C 0.2068(4) 0.6072(3) 0.1801(3) 0.0272(15) Uani 1 1 d . . . . .
H52 H 0.213466 0.653281 0.196910 0.033 Uiso 1 1 calc R U . . .
C53 C 0.1301(4) 0.5981(3) 0.1409(3) 0.0291(16) Uani 1 1 d . . . . .
H53 H 0.084283 0.637901 0.130653 0.035 Uiso 1 1 calc R U . . .
C54 C 0.1186(4) 0.5285(3) 0.1152(3) 0.0212(15) Uani 1 1 d . . . . .
H54 H 0.064618 0.523216 0.088742 0.025 Uiso 1 1 calc R U . . .
C55 C 0.1841(4) 0.4691(3) 0.1279(3) 0.0187(14) Uani 1 1 d . . . . .
C56 C 0.2681(4) 0.4760(3) 0.1687(3) 0.0131(13) Uani 1 1 d . . . . .
C57 C 0.3421(3) 0.4195(3) 0.1811(3) 0.0147(13) Uani 1 1 d . . . . .
H57 H 0.337934 0.374932 0.161269 0.018 Uiso 1 1 calc R U . . .
C58 C 0.4218(3) 0.4278(3) 0.2220(3) 0.0127(13) Uani 1 1 d . . . . .
C59 C -0.1082(4) 0.3498(3) 0.1130(3) 0.0215(15) Uani 1 1 d . . . . .
H59 H -0.092328 0.316438 0.080185 0.026 Uiso 1 1 calc R U . . .
C60 C -0.1927(4) 0.3931(3) 0.1030(3) 0.0249(16) Uani 1 1 d . . . . .
H60 H -0.232234 0.389326 0.064471 0.030 Uiso 1 1 calc R U . . .
C61 C -0.2169(4) 0.4424(3) 0.1521(3) 0.0226(14) Uani 1 1 d . . . . .
H61 H -0.273997 0.471823 0.147483 0.027 Uiso 1 1 calc R U . . .
C62 C -0.1568(3) 0.4475(3) 0.2070(3) 0.0218(14) Uani 1 1 d . . . . .
H62 H -0.171824 0.480521 0.240360 0.026 Uiso 1 1 calc R U . . .
C63 C -0.0737(4) 0.4030(3) 0.2123(3) 0.0223(14) Uani 1 1 d . . . . .
H63 H -0.032470 0.407570 0.249548 0.027 Uiso 1 1 calc R U . . .
C64 C 0.1893(4) 0.3536(3) 0.3231(3) 0.0155(12) Uani 1 1 d . . . . .
C65 C 0.1433(3) 0.4127(3) 0.3515(3) 0.0199(13) Uani 1 1 d . . . . .
H65 H 0.086446 0.434531 0.331089 0.024 Uiso 1 1 calc R U . . .
C66 C 0.1799(4) 0.4403(3) 0.4098(3) 0.0280(14) Uani 1 1 d . . . . .
H66 H 0.147441 0.479662 0.429216 0.034 Uiso 1 1 calc R U . . .
C67 C 0.2647(4) 0.4089(3) 0.4387(3) 0.0267(14) Uani 1 1 d . . . . .
H67 H 0.290069 0.427126 0.477912 0.032 Uiso 1 1 calc R U . . .
C68 C 0.3126(4) 0.3505(3) 0.4100(3) 0.0214(14) Uani 1 1 d . . . . .
H68 H 0.369888 0.329659 0.430286 0.026 Uiso 1 1 calc R U . . .
C69 C 0.2770(3) 0.3220(3) 0.3513(3) 0.0142(12) Uani 1 1 d . . . . .
C70 C 0.6021(3) 0.1079(3) 0.3504(3) 0.0183(14) Uani 1 1 d . . . . .
H70 H 0.593689 0.072567 0.319624 0.022 Uiso 1 1 calc R U . . .
C71 C 0.6844(3) 0.0997(3) 0.3915(3) 0.0198(13) Uani 1 1 d . . . . .
H71 H 0.729599 0.060092 0.388488 0.024 Uiso 1 1 calc R U . . .
C72 C 0.6966(4) 0.1515(3) 0.4365(3) 0.0232(13) Uani 1 1 d . . . . .
H72 H 0.751801 0.148616 0.463696 0.028 Uiso 1 1 calc R U . . .
C73 C 0.6277(3) 0.2077(3) 0.4415(3) 0.0208(13) Uani 1 1 d . . . . .
H73 H 0.634008 0.242609 0.472971 0.025 Uiso 1 1 calc R U . . .
C74 C 0.5480(4) 0.2112(3) 0.3981(3) 0.0200(14) Uani 1 1 d . . . . .
H74 H 0.501102 0.249603 0.401255 0.024 Uiso 1 1 calc R U . . .
N0AA N 0.0141(3) -0.1851(3) 0.2480(3) 0.0345(13) Uani 1 1 d . . . . .
C0AA C 0.1019(5) -0.2107(3) 0.2706(3) 0.0368(17) Uani 1 1 d . . . . .
H0AA H 0.112841 -0.264279 0.281318 0.044 Uiso 1 1 calc R U . . .
C1AA C 0.1764(4) -0.1632(3) 0.2790(3) 0.0351(16) Uani 1 1 d . . . . .
H1AA H 0.235822 -0.183966 0.295230 0.042 Uiso 1 1 calc R U . . .
C102 C 0.1610(4) -0.0845(3) 0.2630(3) 0.0343(16) Uani 1 1 d . . . . .
H102 H 0.210268 -0.050506 0.267695 0.041 Uiso 1 1 calc R U . . .
C103 C 0.0716(4) -0.0559(3) 0.2398(3) 0.0304(15) Uani 1 1 d . . . . .
H103 H 0.059449 -0.002471 0.228148 0.036 Uiso 1 1 calc R U . . .
C104 C 0.0014(4) -0.1081(3) 0.2345(3) 0.0311(15) Uani 1 1 d . . . . .
H104 H -0.059407 -0.088467 0.220501 0.037 Uiso 1 1 calc R U . . .
N999 N 0.5495(9) 0.4429(4) -0.0219(5) 0.102(3) Uani 0.5 1 d . . P A 1
H999 H 0.580369 0.405392 -0.037299 0.122 Uiso 0.5 1 calc R U P A 1
C999 C 0.5495(9) 0.4429(4) -0.0219(5) 0.102(3) Uani 0.5 1 d . . P A 2
H99A H 0.582885 0.402339 -0.038555 0.122 Uiso 0.5 1 calc R U P A 2
C998 C 0.5959(6) 0.4853(5) 0.0194(4) 0.063(2) Uani 1 1 d . . . . .
H998 H 0.659759 0.474526 0.032295 0.076 Uiso 0.5 1 calc R U P A 1
H99B H 0.659759 0.474526 0.032295 0.076 Uiso 0.5 1 calc R U P A 2
C997 C 0.4547(9) 0.4581(6) -0.0397(5) 0.086(3) Uani 1 1 d . . . . .
H997 H 0.425616 0.426787 -0.067303 0.103 Uiso 0.5 1 calc R U P A 1
H99C H 0.425616 0.426787 -0.067303 0.103 Uiso 0.5 1 calc R U P A 2
N888 N 0.0935(5) -0.0219(4) 0.5204(5) 0.076(2) Uani 0.5 1 d . . P B 1
H888 H 0.151671 -0.035220 0.532731 0.092 Uiso 0.5 1 calc R U P B 1
C888 C 0.0935(5) -0.0219(4) 0.5204(5) 0.076(2) Uani 0.5 1 d . . P B 2
H88A H 0.156403 -0.036300 0.533732 0.092 Uiso 0.5 1 calc R U P B 2
C887 C 0.0582(8) -0.0379(5) 0.4574(5) 0.074(3) Uani 1 1 d . . . . .
H887 H 0.097648 -0.064711 0.427259 0.089 Uiso 0.5 1 calc R U P B 1
H88B H 0.097648 -0.064711 0.427259 0.089 Uiso 0.5 1 calc R U P B 2
C886 C 0.0321(8) 0.0161(5) 0.5633(5) 0.074(3) Uani 1 1 d . . . . .
H886 H 0.052765 0.027387 0.607535 0.089 Uiso 0.5 1 calc R U P B 1
H88C H 0.052765 0.027387 0.607535 0.089 Uiso 0.5 1 calc R U P B 2
N13 N -0.2004(5) 0.5226(3) 0.3898(3) 0.0538(17) Uani 1 1 d . . . . .
C300 C -0.1044(5) 0.5198(4) 0.3812(4) 0.0450(18) Uani 1 1 d . . . . .
H300 H -0.072530 0.477232 0.409233 0.054 Uiso 1 1 calc R U . . .
C301 C -0.0501(4) 0.5756(4) 0.3338(4) 0.0416(18) Uani 1 1 d . . . . .
H301 H 0.017552 0.571246 0.329311 0.050 Uiso 1 1 calc R U . . .
C302 C -0.0952(6) 0.6383(4) 0.2928(4) 0.052(2) Uani 1 1 d . . . . .
H302 H -0.058853 0.677588 0.260059 0.062 Uiso 1 1 calc R U . . .
C303 C -0.1935(7) 0.6429(4) 0.3002(4) 0.063(3) Uani 1 1 d . . . . .
H303 H -0.226568 0.685023 0.272631 0.076 Uiso 1 1 calc R U . . .
C304 C -0.2435(5) 0.5831(6) 0.3500(5) 0.063(3) Uani 1 1 d . . . . .
H304 H -0.311291 0.586031 0.355583 0.076 Uiso 1 1 calc R U . . .
N14 N 0.6162(3) 0.3083(3) 0.6372(3) 0.0336(13) Uani 1 1 d . . . . .
C400 C 0.6640(4) 0.3620(4) 0.5842(4) 0.0355(17) Uani 1 1 d . . . . .
H400 H 0.728845 0.371471 0.590707 0.043 Uiso 1 1 calc R U . . .
C401 C 0.6245(4) 0.4043(3) 0.5206(3) 0.0356(16) Uani 1 1 d . . . . .
H401 H 0.661743 0.441007 0.485378 0.043 Uiso 1 1 calc R U . . .
C402 C 0.5293(4) 0.3914(3) 0.5101(3) 0.0332(16) Uani 1 1 d . . . . .
H402 H 0.500324 0.419475 0.467743 0.040 Uiso 1 1 calc R U . . .
C403 C 0.4770(4) 0.3363(3) 0.5631(3) 0.0259(14) Uani 1 1 d . . . . .
H403 H 0.412270 0.325765 0.557280 0.031 Uiso 1 1 calc R U . . .
C404 C 0.5232(4) 0.2972(3) 0.6247(3) 0.0273(14) Uani 1 1 d . . . . .
H404 H 0.487226 0.260248 0.660501 0.033 Uiso 1 1 calc R U . . .
N15 N 0.4303(4) 0.2806(3) -0.1914(3) 0.0464(15) Uani 1 1 d . . . . .
C500 C 0.5185(4) 0.2642(3) -0.1665(4) 0.0333(16) Uani 1 1 d . . . . .
H500 H 0.570950 0.266280 -0.202752 0.040 Uiso 1 1 calc R U . . .
C501 C 0.5381(4) 0.2444(3) -0.0916(4) 0.0332(16) Uani 1 1 d . . . . .
H501 H 0.601510 0.233742 -0.077779 0.040 Uiso 1 1 calc R U . . .
C502 C 0.4611(4) 0.2407(3) -0.0375(3) 0.0326(16) Uani 1 1 d . . . . .
H502 H 0.471214 0.226938 0.014024 0.039 Uiso 1 1 calc R U . . .
C503 C 0.3690(4) 0.2576(3) -0.0609(3) 0.0346(16) Uani 1 1 d . . . . .
H503 H 0.315321 0.255761 -0.025759 0.041 Uiso 1 1 calc R U . . .
C504 C 0.3582(4) 0.2771(4) -0.1368(4) 0.0473(18) Uani 1 1 d . . . . .
H504 H 0.295508 0.289004 -0.151875 0.057 Uiso 1 1 calc R U . . .

loop_
_atom_site_aniso_label
_atom_site_aniso_U_11
_atom_site_aniso_U_22
_atom_site_aniso_U_33
_atom_site_aniso_U_23
_atom_site_aniso_U_13
_atom_site_aniso_U_12
U1 0.01214(13) 0.01290(13) 0.01233(14) -0.00444(12) -0.00125(11) -0.00090(10)
U2 0.01271(13) 0.01242(13) 0.01171(14) -0.00387(12) -0.00098(11) -0.00014(10)
S1 0.0150(7) 0.0183(8) 0.0116(8) -0.0025(6) -0.0002(6) -0.0004(6)
S2 0.0162(7) 0.0129(7) 0.0176(8) -0.0030(6) -0.0008(6) -0.0029(6)
O1 0.019(2) 0.015(2) 0.013(2) -0.0073(17) 0.0036(17) -0.0024(16)
O2 0.017(2) 0.015(2) 0.019(2) -0.0053(17) -0.0015(17) -0.0008(16)
N1 0.012(2) 0.010(2) 0.019(3) -0.005(2) -0.005(2) -0.0005(19)
N2 0.011(2) 0.014(2) 0.010(2) -0.004(2) -0.0015(19) 0.0038(19)
N3 0.012(2) 0.015(2) 0.014(3) -0.005(2) -0.002(2) 0.0003(19)
N4 0.010(2) 0.019(3) 0.016(3) -0.006(2) -0.003(2) 0.000(2)
N5 0.014(2) 0.013(3) 0.015(3) -0.004(2) -0.005(2) 0.003(2)
N6 0.006(2) 0.018(2) 0.010(2) -0.003(2) -0.0045(18) -0.0015(19)
N7 0.013(2) 0.014(2) 0.008(2) -0.004(2) 0.0007(19) -0.0002(19)
N8 0.009(2) 0.015(3) 0.013(3) -0.004(2) -0.002(2) 0.001(2)
N9 0.013(2) 0.021(3) 0.021(3) 0.002(2) -0.007(2) -0.007(2)
N10 0.011(2) 0.015(3) 0.022(3) 0.004(2) 0.002(2) 0.005(2)
C1 0.012(3) 0.009(3) 0.021(4) 0.005(3) 0.002(3) 0.001(2)
C2 0.012(3) 0.014(3) 0.018(3) 0.000(3) 0.001(2) -0.001(2)
C3 0.024(3) 0.020(3) 0.015(3) 0.000(3) -0.004(3) 0.002(3)
C4 0.023(3) 0.019(3) 0.017(3) -0.006(3) -0.006(3) 0.000(3)
C5 0.004(3) 0.014(3) 0.016(3) -0.001(3) -0.004(2) 0.003(2)
C6 0.010(3) 0.017(3) 0.011(3) -0.008(2) -0.003(2) 0.003(2)
C7 0.023(3) 0.018(3) 0.017(3) -0.006(3) 0.001(3) 0.000(3)
C8 0.024(3) 0.024(3) 0.028(4) -0.008(3) -0.002(3) 0.009(3)
C9 0.023(3) 0.017(3) 0.017(3) -0.008(3) 0.000(3) -0.004(3)
C10 0.022(3) 0.038(4) 0.019(4) -0.007(3) -0.010(3) -0.006(3)
C11 0.012(3) 0.016(3) 0.012(3) 0.001(2) -0.003(2) 0.003(2)
C12 0.019(3) 0.022(3) 0.028(4) -0.010(3) -0.002(3) -0.011(3)
C13 0.017(3) 0.027(4) 0.022(4) -0.006(3) 0.005(3) -0.010(3)
C14 0.013(3) 0.018(3) 0.016(3) -0.003(3) 0.001(3) 0.000(2)
C15 0.015(3) 0.021(3) 0.013(3) 0.000(3) 0.004(3) 0.001(3)
C16 0.022(3) 0.013(3) 0.013(3) -0.001(3) 0.008(3) -0.007(3)
C17 0.012(3) 0.033(4) 0.019(4) -0.007(3) -0.001(3) 0.002(3)
C18 0.021(3) 0.026(4) 0.025(4) -0.013(3) 0.004(3) 0.007(3)
C19 0.024(3) 0.028(4) 0.023(4) -0.011(3) -0.001(3) 0.003(3)
C20 0.019(3) 0.022(3) 0.012(3) -0.005(3) 0.005(3) -0.005(3)
C21 0.031(3) 0.026(3) 0.009(3) -0.012(3) 0.004(3) -0.007(3)
C22 0.023(3) 0.014(3) 0.020(4) -0.003(3) 0.000(3) -0.001(3)
C23 0.034(4) 0.032(4) 0.009(3) -0.010(3) 0.000(3) -0.005(3)
C24 0.031(4) 0.028(4) 0.015(4) -0.005(3) -0.011(3) 0.002(3)
C25 0.024(3) 0.017(3) 0.017(4) -0.003(3) -0.001(3) 0.003(3)
C26 0.020(3) 0.013(3) 0.010(3) -0.002(3) -0.002(3) -0.008(3)
C27 0.015(3) 0.013(3) 0.009(3) -0.003(3) 0.004(3) -0.005(2)
C28 0.027(3) 0.010(3) 0.010(3) -0.005(2) 0.004(3) -0.006(3)
C29 0.022(3) 0.011(3) 0.009(3) 0.001(3) 0.005(3) -0.006(3)
C30 0.015(3) 0.023(4) 0.018(4) 0.001(3) -0.008(3) 0.000(3)
C31 0.015(3) 0.018(3) 0.012(3) -0.005(3) -0.004(3) 0.004(2)
C32 0.024(3) 0.012(3) 0.022(4) 0.000(3) 0.001(3) 0.002(3)
C33 0.022(3) 0.014(3) 0.022(4) -0.009(3) -0.002(3) 0.004(2)
C34 0.011(3) 0.014(3) 0.016(3) -0.006(3) -0.009(2) 0.002(2)
C35 0.015(3) 0.013(3) 0.008(3) -0.001(2) -0.003(2) 0.000(2)
C36 0.020(3) 0.014(3) 0.011(3) -0.003(3) -0.003(3) 0.004(2)
C37 0.028(3) 0.023(3) 0.023(4) -0.005(3) -0.010(3) 0.000(3)
C38 0.014(3) 0.022(3) 0.016(3) -0.008(3) -0.001(2) 0.000(2)
C39 0.023(3) 0.035(4) 0.024(4) -0.010(3) -0.002(3) 0.009(3)
C40 0.011(3) 0.021(3) 0.008(3) -0.005(2) -0.005(2) 0.006(2)
C41 0.020(3) 0.019(3) 0.018(3) -0.009(3) 0.007(3) 0.001(3)
C42 0.014(3) 0.028(4) 0.024(4) -0.007(3) 0.005(3) -0.007(3)
C43 0.017(3) 0.017(3) 0.011(3) -0.005(3) 0.005(2) -0.001(3)
C44 0.014(3) 0.019(3) 0.018(4) -0.005(3) -0.006(3) -0.008(3)
C45 0.015(3) 0.013(3) 0.016(3) -0.007(3) 0.008(3) -0.006(3)
C46 0.019(3) 0.014(3) 0.017(4) -0.003(3) 0.000(3) -0.003(3)
C47 0.019(3) 0.025(4) 0.023(4) -0.009(3) -0.005(3) -0.008(3)
C48 0.033(4) 0.017(3) 0.026(4) -0.011(3) 0.001(3) -0.010(3)
C49 0.019(3) 0.019(3) 0.014(3) -0.006(3) 0.001(3) -0.008(3)
C50 0.034(4) 0.008(3) 0.023(4) -0.010(3) 0.008(3) -0.006(3)
C51 0.013(3) 0.015(3) 0.020(3) -0.005(3) 0.001(3) -0.006(3)
C52 0.035(4) 0.009(3) 0.039(4) -0.009(3) -0.004(3) 0.001(3)
C53 0.026(4) 0.015(3) 0.048(5) -0.008(3) -0.008(3) 0.004(3)
C54 0.017(3) 0.016(3) 0.031(4) -0.004(3) -0.007(3) -0.002(3)
C55 0.026(3) 0.012(3) 0.015(4) 0.001(3) 0.001(3) -0.003(3)
C56 0.018(3) 0.009(3) 0.013(3) -0.002(2) 0.002(3) -0.004(2)
C57 0.021(3) 0.009(3) 0.014(3) -0.003(2) 0.002(3) -0.007(2)
C58 0.017(3) 0.011(3) 0.009(3) -0.002(2) 0.002(3) -0.005(2)
C59 0.013(3) 0.016(3) 0.034(4) -0.005(3) 0.004(3) -0.004(3)
C60 0.011(3) 0.036(4) 0.025(4) -0.001(3) 0.000(3) -0.011(3)
C61 0.014(3) 0.018(3) 0.032(4) 0.001(3) 0.003(3) 0.004(3)
C62 0.013(3) 0.025(3) 0.029(4) -0.011(3) 0.000(3) 0.007(3)
C63 0.023(3) 0.024(4) 0.022(4) -0.010(3) -0.002(3) -0.005(3)
C64 0.018(3) 0.014(3) 0.015(3) -0.005(3) 0.002(3) -0.007(3)
C65 0.019(3) 0.018(3) 0.024(4) -0.008(3) -0.005(3) 0.004(3)
C66 0.030(4) 0.026(4) 0.034(4) -0.021(3) -0.003(3) 0.007(3)
C67 0.030(4) 0.029(4) 0.029(4) -0.020(3) -0.006(3) 0.003(3)
C68 0.021(3) 0.025(3) 0.020(4) -0.009(3) -0.003(3) -0.001(3)
C69 0.015(3) 0.007(3) 0.021(3) -0.004(2) 0.001(3) -0.002(2)
C70 0.007(3) 0.028(4) 0.017(3) 0.001(3) 0.002(2) 0.002(3)
C71 0.006(2) 0.022(3) 0.028(3) 0.002(2) 0.002(2) 0.005(2)
C72 0.022(3) 0.024(3) 0.020(3) 0.006(2) -0.006(2) -0.004(2)
C73 0.026(3) 0.022(3) 0.016(3) -0.004(3) -0.009(2) -0.006(2)
C74 0.023(3) 0.018(3) 0.020(3) -0.002(3) -0.009(2) 0.002(2)
N0AA 0.045(3) 0.030(3) 0.029(3) -0.007(3) 0.002(3) -0.011(3)
C0AA 0.062(5) 0.017(4) 0.030(4) -0.005(3) 0.004(4) -0.003(4)
C1AA 0.043(4) 0.030(4) 0.031(4) -0.004(3) -0.002(3) -0.002(3)
C102 0.041(4) 0.027(4) 0.035(4) -0.009(3) 0.001(3) -0.008(3)
C103 0.043(4) 0.024(4) 0.024(4) -0.004(3) -0.002(3) -0.001(3)
C104 0.038(4) 0.034(4) 0.023(4) -0.010(3) -0.001(3) 0.000(3)
N999 0.181(10) 0.047(5) 0.070(7) -0.016(5) 0.050(7) -0.011(7)
C999 0.181(10) 0.047(5) 0.070(7) -0.016(5) 0.050(7) -0.011(7)
C998 0.098(6) 0.033(5) 0.064(6) -0.027(5) 0.003(5) -0.005(5)
C997 0.129(9) 0.069(8) 0.063(7) -0.018(6) -0.015(7) -0.042(7)
N888 0.110(6) 0.068(6) 0.045(6) 0.001(5) -0.001(5) -0.026(5)
C888 0.110(6) 0.068(6) 0.045(6) 0.001(5) -0.001(5) -0.026(5)
C887 0.147(10) 0.044(5) 0.031(6) -0.014(4) 0.024(6) -0.026(6)
C886 0.152(10) 0.051(6) 0.022(5) -0.012(5) 0.005(7) -0.046(7)
N13 0.053(4) 0.057(4) 0.057(4) -0.035(4) 0.029(3) -0.022(3)
C300 0.074(5) 0.031(4) 0.032(5) -0.008(4) -0.009(4) -0.001(4)
C301 0.035(4) 0.045(5) 0.050(5) -0.022(4) -0.001(4) -0.008(4)
C302 0.100(7) 0.030(5) 0.026(4) -0.005(3) -0.003(5) -0.028(5)
C303 0.104(7) 0.041(5) 0.064(6) -0.036(5) -0.064(6) 0.032(5)
C304 0.018(4) 0.086(6) 0.116(8) -0.091(6) -0.008(5) 0.006(4)
N14 0.033(3) 0.040(3) 0.029(3) -0.009(3) -0.004(3) 0.006(3)
C400 0.019(3) 0.054(5) 0.041(5) -0.028(4) 0.002(3) -0.002(3)
C401 0.052(4) 0.028(4) 0.027(4) -0.009(3) 0.012(3) -0.012(3)
C402 0.043(4) 0.031(4) 0.025(4) -0.005(3) -0.001(3) 0.001(3)
C403 0.023(3) 0.032(4) 0.026(4) -0.012(3) -0.005(3) 0.003(3)
C404 0.037(4) 0.022(3) 0.024(4) -0.008(3) 0.002(3) -0.001(3)
N15 0.063(4) 0.049(4) 0.022(3) 0.000(3) 0.007(3) -0.008(3)
C500 0.045(4) 0.019(3) 0.031(4) -0.005(3) 0.023(3) -0.008(3)
C501 0.036(4) 0.020(3) 0.044(5) -0.008(3) -0.001(4) -0.002(3)
C502 0.046(4) 0.028(4) 0.023(4) -0.007(3) 0.002(3) -0.007(3)
C503 0.040(4) 0.045(4) 0.016(4) -0.003(3) 0.009(3) -0.007(3)
C504 0.045(4) 0.059(5) 0.034(5) 0.000(4) -0.009(4) 0.004(4)

loop_
_atom_type_symbol
_atom_type_description
_atom_type_scat_dispersion_real
_atom_type_scat_dispersion_imag
_atom_type_scat_source
C C 0.0033 0.0016 'International Tables Vol C Tables 4.2.6.8 and 6.1.1.4'
H H 0.0000 0.0000 'International Tables Vol C Tables 4.2.6.8 and 6.1.1.4'
N N 0.0061 0.0033 'International Tables Vol C Tables 4.2.6.8 and 6.1.1.4'
O O 0.0106 0.0060 'International Tables Vol C Tables 4.2.6.8 and 6.1.1.4'
S S 0.1246 0.1234 'International Tables Vol C Tables 4.2.6.8 and 6.1.1.4'
U U -9.6767 9.6646 'International Tables Vol C Tables 4.2.6.8 and 6.1.1.4'

loop_
_geom_angle_atom_site_label_1
_geom_angle_atom_site_label_2
_geom_angle_atom_site_label_3
_geom_angle
_geom_angle_site_symmetry_1
_geom_angle_site_symmetry_3
_geom_angle_publ_flag
O1 U1 N3 144.37(12) . . ?
O1 U1 N2 145.26(12) . . ?
N3 U1 N2 68.14(12) . . ?
O1 U1 N9 92.32(13) . . ?
N3 U1 N9 80.16(12) . . ?
N2 U1 N9 80.48(13) . . ?
O1 U1 N1 77.68(12) . . ?
N3 U1 N1 132.11(13) . . ?
N2 U1 N1 67.60(12) . . ?
N9 U1 N1 75.46(12) . . ?
O1 U1 N4 76.23(12) . . ?
N3 U1 N4 68.13(12) . . ?
N2 U1 N4 133.50(12) . . ?
N9 U1 N4 77.30(12) . . ?
N1 U1 N4 141.11(12) . . ?
O1 U1 S1 97.27(8) . . ?
N3 U1 S1 104.37(9) . . ?
N2 U1 S1 78.16(8) . . ?
N9 U1 S1 154.47(10) . . ?
N1 U1 S1 83.54(9) . . ?
N4 U1 S1 127.96(9) . . ?
O1 U1 S2 97.69(9) . . ?
N3 U1 S2 79.44(9) . . ?
N2 U1 S2 102.13(9) . . ?
N9 U1 S2 156.68(9) . . ?
N1 U1 S2 127.23(8) . . ?
N4 U1 S2 84.68(9) . . ?
S1 U1 S2 44.42(3) . . ?
O2 U2 N6 145.00(12) . . ?
O2 U2 N7 145.74(12) . . ?
N6 U2 N7 67.49(12) . . ?
O2 U2 N8 77.85(12) . . ?
N6 U2 N8 131.64(12) . . ?
N7 U2 N8 67.98(12) . . ?
O2 U2 N10 92.68(13) . . ?
N6 U2 N10 80.40(12) . . ?
N7 U2 N10 81.38(12) . . ?
N8 U2 N10 75.26(12) . . ?
O2 U2 N5 77.00(12) . . ?
N6 U2 N5 68.02(12) . . ?
N7 U2 N5 132.78(12) . . ?
N8 U2 N5 140.86(12) . . ?
N10 U2 N5 76.48(12) . . ?
O2 U2 S1 97.04(9) . . ?
N6 U2 S1 80.08(8) . . ?
N7 U2 S1 101.05(9) . . ?
N8 U2 S1 126.49(8) . . ?
N10 U2 S1 157.62(9) . . ?
N5 U2 S1 86.11(9) . . ?
O2 U2 S2 95.32(8) . . ?
N6 U2 S2 105.77(8) . . ?
N7 U2 S2 78.23(8) . . ?
N8 U2 S2 82.52(9) . . ?
N10 U2 S2 154.21(9) . . ?
N5 U2 S2 129.24(9) . . ?
S1 U2 S2 44.50(3) . . ?
S2 S1 U2 67.84(5) . . ?
S2 S1 U1 67.96(5) . . ?
U2 S1 U1 105.12(4) . . ?
S1 S2 U2 67.66(4) . . ?
S1 S2 U1 67.62(4) . . ?
U2 S2 U1 104.84(4) . . ?
C64 O1 U1 172.8(3) . . ?
C69 O2 U2 174.7(3) . . ?
C1 N1 C55 116.3(4) . . ?
C1 N1 U1 114.0(3) . . ?
C55 N1 U1 127.1(3) . . ?
C5 N2 C2 105.5(4) . . ?
C5 N2 U1 139.3(3) . . ?
C2 N2 U1 115.2(3) . . ?
C11 N3 C14 106.3(4) . . ?
C11 N3 U1 138.9(3) . . ?
C14 N3 U1 114.8(3) . . ?
C15 N4 C16 115.7(4) . . ?
C15 N4 U1 112.7(3) . . ?
C16 N4 U1 129.5(3) . . ?
C44 N5 C45 116.2(4) . . ?
C44 N5 U2 113.2(3) . . ?
C45 N5 U2 128.0(3) . . ?
C40 N6 C43 105.6(4) . . ?
C40 N6 U2 139.6(3) . . ?
C43 N6 U2 114.8(3) . . ?
C34 N7 C31 105.4(4) . . ?
C34 N7 U2 139.4(3) . . ?
C31 N7 U2 115.1(3) . . ?
C30 N8 C26 116.1(4) . . ?
C30 N8 U2 113.5(3) . . ?
C26 N8 U2 128.0(3) . . ?
C59 N9 C63 115.3(5) . . ?
C59 N9 U1 122.9(4) . . ?
C63 N9 U1 121.8(3) . . ?
C70 N10 C74 116.6(5) . . ?
C70 N10 U2 122.6(4) . . ?
C74 N10 U2 120.8(3) . . ?
N1 C1 C2 123.3(5) . . ?
C3 C2 N2 110.0(4) . . ?
C3 C2 C1 130.3(5) . . ?
N2 C2 C1 119.8(5) . . ?
C2 C3 C4 106.9(5) . . ?
C3 C4 C5 106.7(5) . . ?
N2 C5 C4 110.9(4) . . ?
N2 C5 C6 122.4(4) . . ?
C4 C5 C6 126.6(4) . . ?
C11 C6 C5 113.1(4) . . ?
C11 C6 C9 110.5(4) . . ?
C5 C6 C9 110.0(4) . . ?
C11 C6 C7 106.3(4) . . ?
C5 C6 C7 108.4(4) . . ?
C9 C6 C7 108.3(4) . . ?
C8 C7 C6 115.5(4) . . ?
C10 C9 C6 116.6(4) . . ?
N3 C11 C12 109.5(4) . . ?
N3 C11 C6 123.5(4) . . ?
C12 C11 C6 126.8(4) . . ?
C13 C12 C11 108.1(4) . . ?
C12 C13 C14 106.0(4) . . ?
C13 C14 N3 110.1(4) . . ?
C13 C14 C15 129.2(5) . . ?
N3 C14 C15 120.7(4) . . ?
N4 C15 C14 123.4(5) . . ?
C17 C16 N4 118.6(5) . . ?
C17 C16 C29 119.9(5) . . ?
N4 C16 C29 121.5(5) . . ?
C16 C17 C18 121.2(5) . . ?
C19 C18 C17 120.5(5) . . ?
C18 C19 C20 120.6(5) . . ?
C21 C20 C19 121.6(5) . . ?
C21 C20 C29 118.8(5) . . ?
C19 C20 C29 119.6(5) . . ?
C20 C21 C22 122.7(5) . . ?
C21 C22 C23 121.3(5) . . ?
C21 C22 C27 118.4(5) . . ?
C23 C22 C27 120.3(5) . . ?
C24 C23 C22 119.8(5) . . ?
C23 C24 C25 120.6(5) . . ?
C26 C25 C24 121.9(5) . . ?
C25 C26 N8 119.5(5) . . ?
C25 C26 C27 119.9(5) . . ?
N8 C26 C27 120.6(5) . . ?
C28 C27 C22 119.2(5) . . ?
C28 C27 C26 123.4(5) . . ?
C22 C27 C26 117.5(5) . . ?
C27 C28 C29 122.2(5) . . ?
C28 C29 C20 118.7(5) . . ?
C28 C29 C16 123.0(5) . . ?
C20 C29 C16 118.2(5) . . ?
N8 C30 C31 123.0(5) . . ?
C32 C31 N7 110.6(4) . . ?
C32 C31 C30 129.3(5) . . ?
N7 C31 C30 120.1(5) . . ?
C33 C32 C31 106.1(5) . . ?
C32 C33 C34 108.1(4) . . ?
N7 C34 C33 109.8(4) . . ?
N7 C34 C35 123.5(4) . . ?
C33 C34 C35 126.5(4) . . ?
C34 C35 C40 112.5(4) . . ?
C34 C35 C38 109.6(4) . . ?
C40 C35 C38 109.4(4) . . ?
C34 C35 C36 109.4(4) . . ?
C40 C35 C36 105.9(4) . . ?
C38 C35 C36 109.9(4) . . ?
C37 C36 C35 114.9(4) . . ?
C39 C38 C35 115.9(4) . . ?
N6 C40 C41 110.2(4) . . ?
N6 C40 C35 123.3(4) . . ?
C41 C40 C35 126.4(4) . . ?
C42 C41 C40 107.3(4) . . ?
C41 C42 C43 107.1(5) . . ?
C42 C43 C44 129.9(5) . . ?
C42 C43 N6 109.8(4) . . ?
C44 C43 N6 120.3(4) . . ?
N5 C44 C43 123.3(5) . . ?
C46 C45 N5 119.2(5) . . ?
C46 C45 C58 119.5(5) . . ?
N5 C45 C58 121.2(5) . . ?
C45 C46 C47 121.6(5) . . ?
C48 C47 C46 120.3(5) . . ?
C47 C48 C49 120.8(5) . . ?
C50 C49 C48 121.6(5) . . ?
C50 C49 C58 119.0(5) . . ?
C48 C49 C58 119.4(5) . . ?
C51 C50 C49 122.6(5) . . ?
C50 C51 C52 121.5(5) . . ?
C50 C51 C56 119.0(5) . . ?
C52 C51 C56 119.4(5) . . ?
C53 C52 C51 120.5(5) . . ?
C52 C53 C54 120.5(5) . . ?
C55 C54 C53 122.0(5) . . ?
C54 C55 N1 119.8(5) . . ?
C54 C55 C56 120.0(5) . . ?
N1 C55 C56 120.2(5) . . ?
C57 C56 C55 124.0(5) . . ?
C57 C56 C51 118.3(5) . . ?
C55 C56 C51 117.6(5) . . ?
C58 C57 C56 122.2(5) . . ?
C57 C58 C45 123.0(5) . . ?
C57 C58 C49 118.7(5) . . ?
C45 C58 C49 118.3(5) . . ?
N9 C59 C60 124.5(5) . . ?
C59 C60 C61 117.9(5) . . ?
C62 C61 C60 119.6(5) . . ?
C61 C62 C63 118.5(5) . . ?
N9 C63 C62 124.2(5) . . ?
O1 C64 C65 121.9(5) . . ?
O1 C64 C69 118.0(5) . . ?
C65 C64 C69 120.2(5) . . ?
C64 C65 C66 121.2(5) . . ?
C67 C66 C65 119.1(5) . . ?
C66 C67 C68 120.4(5) . . ?
C67 C68 C69 121.4(5) . . ?
O2 C69 C68 121.5(5) . . ?
O2 C69 C64 120.7(5) . . ?
C68 C69 C64 117.8(5) . . ?
N10 C70 C71 124.2(5) . . ?
C72 C71 C70 117.8(5) . . ?
C73 C72 C71 119.8(5) . . ?
C72 C73 C74 118.1(5) . . ?
N10 C74 C73 123.4(5) . . ?
C104 N0AA C0AA 115.5(5) . . ?
N0AA C0AA C1AA 124.5(5) . . ?
C102 C1AA C0AA 118.1(6) . . ?
C1AA C102 C103 119.2(5) . . ?
C104 C103 C102 118.2(5) . . ?
N0AA C104 C103 124.5(5) . . ?
C998 N999 C997 122.1(8) . . ?
C998 C999 C997 122.1(8) . . ?
C997 C998 N999 115.6(8) 2_665 . ?
C997 C998 C999 115.6(8) 2_665 . ?
C998 C997 N999 122.3(9) 2_665 . ?
C998 C997 C999 122.3(9) 2_665 . ?
C887 N888 C886 116.4(8) . . ?
C887 C888 C886 116.4(8) . . ?
C886 C887 N888 122.4(9) 2_556 . ?
C886 C887 C888 122.4(9) 2_556 . ?
C887 C886 N888 121.2(9) 2_556 . ?
C887 C886 C888 121.2(9) 2_556 . ?
C304 N13 C300 117.3(6) . . ?
N13 C300 C301 123.1(6) . . ?
C300 C301 C302 119.3(6) . . ?
C303 C302 C301 119.0(7) . . ?
C302 C303 C304 117.9(7) . . ?
N13 C304 C303 123.3(6) . . ?
C400 N14 C404 114.9(5) . . ?
N14 C400 C401 124.7(5) . . ?
C402 C401 C400 118.5(6) . . ?
C401 C402 C403 119.0(6) . . ?
C404 C403 C402 118.0(5) . . ?
N14 C404 C403 125.0(5) . . ?
C500 N15 C504 114.7(5) . . ?
N15 C500 C501 125.1(5) . . ?
C500 C501 C502 118.0(6) . . ?
C503 C502 C501 118.7(5) . . ?
C504 C503 C502 118.3(5) . . ?
N15 C504 C503 125.3(6) . . ?

loop_
_geom_bond_atom_site_label_1
_geom_bond_atom_site_label_2
_geom_bond_distance
_geom_bond_site_symmetry_2
_geom_bond_publ_flag
U1 O1 2.096(3) . ?
U1 N3 2.469(4) . ?
U1 N2 2.482(4) . ?
U1 N9 2.566(4) . ?
U1 N1 2.572(4) . ?
U1 N4 2.576(4) . ?
U1 S1 2.7846(12) . ?
U1 S2 2.7914(13) . ?
U2 O2 2.109(3) . ?
U2 N6 2.472(4) . ?
U2 N7 2.473(4) . ?
U2 N8 2.559(4) . ?
U2 N10 2.571(4) . ?
U2 N5 2.570(4) . ?
U2 S1 2.7816(13) . ?
U2 S2 2.7852(12) . ?
S1 S2 2.1079(15) . ?
O1 C64 1.373(5) . ?
O2 C69 1.352(5) . ?
N1 C1 1.288(6) . ?
N1 C55 1.429(6) . ?
N2 C5 1.358(5) . ?
N2 C2 1.393(5) . ?
N3 C11 1.351(5) . ?
N3 C14 1.390(5) . ?
N4 C15 1.304(5) . ?
N4 C16 1.424(6) . ?
N5 C44 1.306(5) . ?
N5 C45 1.414(6) . ?
N6 C40 1.358(5) . ?
N6 C43 1.401(5) . ?
N7 C34 1.366(5) . ?
N7 C31 1.392(6) . ?
N8 C30 1.315(6) . ?
N8 C26 1.428(6) . ?
N9 C59 1.332(6) . ?
N9 C63 1.362(6) . ?
N10 C70 1.317(5) . ?
N10 C74 1.337(6) . ?
C1 C2 1.410(6) . ?
C2 C3 1.387(6) . ?
C3 C4 1.387(6) . ?
C4 C5 1.393(6) . ?
C5 C6 1.518(6) . ?
C6 C11 1.514(6) . ?
C6 C9 1.538(6) . ?
C6 C7 1.566(6) . ?
C7 C8 1.519(6) . ?
C9 C10 1.527(5) . ?
C11 C12 1.401(6) . ?
C12 C13 1.376(6) . ?
C13 C14 1.389(6) . ?
C14 C15 1.397(6) . ?
C16 C17 1.376(6) . ?
C16 C29 1.433(6) . ?
C17 C18 1.410(7) . ?
C18 C19 1.354(6) . ?
C19 C20 1.425(6) . ?
C20 C21 1.391(6) . ?
C20 C29 1.427(7) . ?
C21 C22 1.398(6) . ?
C22 C23 1.418(6) . ?
C22 C27 1.428(7) . ?
C23 C24 1.364(6) . ?
C24 C25 1.392(7) . ?
C25 C26 1.364(6) . ?
C26 C27 1.438(6) . ?
C27 C28 1.391(6) . ?
C28 C29 1.400(6) . ?
C30 C31 1.394(6) . ?
C31 C32 1.391(6) . ?
C32 C33 1.374(6) . ?
C33 C34 1.396(6) . ?
C34 C35 1.506(6) . ?
C35 C40 1.525(6) . ?
C35 C38 1.545(6) . ?
C35 C36 1.559(6) . ?
C36 C37 1.528(6) . ?
C38 C39 1.531(5) . ?
C40 C41 1.405(6) . ?
C41 C42 1.371(6) . ?
C42 C43 1.388(6) . ?
C43 C44 1.394(6) . ?
C45 C46 1.373(6) . ?
C45 C58 1.433(6) . ?
C46 C47 1.410(7) . ?
C47 C48 1.354(6) . ?
C48 C49 1.420(6) . ?
C49 C50 1.391(6) . ?
C49 C58 1.437(7) . ?
C50 C51 1.384(6) . ?
C51 C52 1.430(6) . ?
C51 C56 1.443(6) . ?
C52 C53 1.345(6) . ?
C53 C54 1.410(7) . ?
C54 C55 1.357(6) . ?
C55 C56 1.438(6) . ?
C56 C57 1.403(6) . ?
C57 C58 1.395(6) . ?
C59 C60 1.377(6) . ?
C60 C61 1.383(7) . ?
C61 C62 1.358(6) . ?
C62 C63 1.368(6) . ?
C64 C65 1.375(6) . ?
C64 C69 1.402(5) . ?
C65 C66 1.380(6) . ?
C66 C67 1.372(6) . ?
C67 C68 1.378(6) . ?
C68 C69 1.388(6) . ?
C70 C71 1.390(6) . ?
C71 C72 1.363(7) . ?
C72 C73 1.365(6) . ?
C73 C74 1.388(6) . ?
N0AA C104 1.331(6) . ?
N0AA C0AA 1.342(6) . ?
C0AA C1AA 1.370(7) . ?
C1AA C102 1.363(7) . ?
C102 C103 1.380(6) . ?
C103 C104 1.364(6) . ?
N999 C998 1.359(10) . ?
N999 C997 1.373(10) . ?
C999 C998 1.359(10) . ?
C999 C997 1.373(10) . ?
C998 C997 1.302(10) 2_665 ?
N888 C887 1.357(9) . ?
N888 C886 1.362(9) . ?
C888 C887 1.357(9) . ?
C888 C886 1.362(9) . ?
C887 C886 1.346(10) 2_556 ?
N13 C304 1.308(8) . ?
N13 C300 1.316(7) . ?
C300 C301 1.347(7) . ?
C301 C302 1.355(8) . ?
C302 C303 1.349(8) . ?
C303 C304 1.380(9) . ?
N14 C400 1.331(7) . ?
N14 C404 1.340(6) . ?
C400 C401 1.372(7) . ?
C401 C402 1.366(6) . ?
C402 C403 1.373(7) . ?
C403 C404 1.370(6) . ?
N15 C500 1.331(6) . ?
N15 C504 1.334(7) . ?
C500 C501 1.369(7) . ?
C501 C502 1.375(7) . ?
C502 C503 1.373(6) . ?
C503 C504 1.359(7) . ?

loop_
_twin_individual_id
_twin_individual_mass_fraction_refined
_oxdiff_twin_reflns_isolated
_oxdiff_twin_reflns_overlapped
_twin_individual_twin_lattice_type
_twin_individual_twin_matrix_11
_twin_individual_twin_matrix_12
_twin_individual_twin_matrix_13
_twin_individual_twin_matrix_21
_twin_individual_twin_matrix_22
_twin_individual_twin_matrix_23
_twin_individual_twin_matrix_31
_twin_individual_twin_matrix_32
_twin_individual_twin_matrix_33
1 0.7098 38249 147316 ref 1.0000 0.0000 0.0000 0.0000 1.0000 0.0000 0.0000 0.0000 1.0000
2 0.2902 38340 147316 nmt -1.0003 -0.0001 0.0007 -0.1223 0.0328 0.9670 -0.1251 1.0340 -0.0334
